data_2226217
loop_
_publ_author_name
'Loh, Wan-Sin'
'Fun, Hoong-Kun'
'Sarveswari, S.'
'Vijayakumar, V.'
'Ragavan, R. Venkat'

_publ_section_title
;
 <i>N</i>,<i>N</i>'-Bis(4-fluorophenyl)urea
;
_journal_coeditor_code LH5040
_journal_issue 6
_journal_name_full 'Acta Crystallographica Section E'
_journal_page_first o1319
_journal_paper_doi 10.1107/S1600536810016399
_journal_volume 66
_journal_year 2010
_chemical_formula_iupac 'C13 H10 F2 N2 O'
_chemical_formula_moiety 'C13 H10 F2 N2 O'
_chemical_formula_sum 'C13 H10 F2 N2 O'
_chemical_formula_weight 248.23
_chemical_name_systematic
;
<i>N</i>,<i>N</i>'-Bis(4-fluorophenyl)urea
;
_space_group_IT_number 15
_symmetry_cell_setting monoclinic
_symmetry_space_group_name_Hall '-C 2yc'
_symmetry_space_group_name_H-M 'C 1 2/c 1'
_atom_sites_solution_hydrogens geom
_atom_sites_solution_primary direct
_atom_sites_solution_secondary difmap
_audit_creation_method SHELXL-97
_cell_angle_alpha 90.00
_cell_angle_beta 95.969(2)
_cell_angle_gamma 90.00
_cell_formula_units_Z 12
_cell_length_a 67.541(4)
_cell_length_b 4.5750(3)
_cell_length_c 10.7098(6)
_cell_measurement_reflns_used 3635
_cell_measurement_temperature 100.00(10)
_cell_measurement_theta_max 32.07
_cell_measurement_theta_min 2.43
_cell_volume 3291.4(3)
_computing_cell_refinement 'SAINT (Bruker, 2009)'
_computing_data_collection 'APEX2 (Bruker, 2009)'
_computing_data_reduction 'SAINT (Bruker, 2009)'
_computing_molecular_graphics 'SHELXTL (Sheldrick, 2008)'
_computing_publication_material
;
SHELXTL (Sheldrick, 2008) and PLATON (Spek, 2009)
;
_computing_structure_refinement 'SHELXTL (Sheldrick, 2008)'
_computing_structure_solution 'SHELXTL (Sheldrick, 2008)'
_diffrn_ambient_temperature 100.00(10)
_diffrn_measured_fraction_theta_full 0.987
_diffrn_measured_fraction_theta_max 0.987
_diffrn_measurement_device_type
;
Bruker APEXII DUO CCD area-detector diffractometer
;
_diffrn_measurement_method '\f and \w scans'
_diffrn_radiation_monochromator graphite
_diffrn_radiation_source 'fine-focus sealed tube'
_diffrn_radiation_type MoK\a
_diffrn_radiation_wavelength 0.71073
_diffrn_reflns_av_R_equivalents 0.0495
_diffrn_reflns_av_sigmaI/netI 0.0490
_diffrn_reflns_limit_h_max 102
_diffrn_reflns_limit_h_min -102
_diffrn_reflns_limit_k_max 6
_diffrn_reflns_limit_k_min -6
_diffrn_reflns_limit_l_max 16
_diffrn_reflns_limit_l_min -16
_diffrn_reflns_number 21915
_diffrn_reflns_theta_full 32.72
_diffrn_reflns_theta_max 32.72
_diffrn_reflns_theta_min 1.82
_diffrn_standards_number 0
_exptl_absorpt_coefficient_mu 0.120
_exptl_absorpt_correction_T_max 0.9897
_exptl_absorpt_correction_T_min 0.9323
_exptl_absorpt_correction_type multi-scan
_exptl_absorpt_process_details '(<i>SADABS</i>; Bruker, 2009)'
_exptl_crystal_colour brown
_exptl_crystal_density_diffrn 1.503
_exptl_crystal_density_method 'not measured'
_exptl_crystal_description block
_exptl_crystal_F_000 1536
_exptl_crystal_size_max 0.59
_exptl_crystal_size_mid 0.12
_exptl_crystal_size_min 0.09
_refine_diff_density_max 0.686
_refine_diff_density_min -0.507
_refine_ls_extinction_method none
_refine_ls_goodness_of_fit_ref 1.047
_refine_ls_hydrogen_treatment mixed
_refine_ls_matrix_type full
_refine_ls_number_parameters 257
_refine_ls_number_reflns 5986
_refine_ls_number_restraints 0
_refine_ls_restrained_S_all 1.047
_refine_ls_R_factor_all 0.0721
_refine_ls_R_factor_gt 0.0483
_refine_ls_shift/su_max_lt 0.001
_refine_ls_shift/su_mean 0.000
_refine_ls_structure_factor_coef Fsqd
_refine_ls_weighting_details 'calc w=1/[\s^2^(Fo^2^)+(0.0899P)^2^+0.1948P] where P=(Fo^2^+2Fc^2^)/3'
_refine_ls_weighting_scheme calc
_refine_ls_wR_factor_gt 0.1377
_refine_ls_wR_factor_ref 0.1586
_reflns_number_gt 4304
_reflns_number_total 5986
_reflns_threshold_expression I>2\s(I)
_cod_data_source_file lh5040.cif
_cod_data_source_block I
_cod_depositor_comments
;
The following automatic conversions were performed:
'_symmetry_cell_setting' value 'Monoclinic' changed to 'monoclinic'
according to '/home/saulius/struct/CIF-dictionaries/cif_core.dic'
dictionary named 'cif_core.dic' version 2.4.1 from 2010-06-29.

Automatic conversion script
Id: cif_fix_enum 1527 2010-12-29 10:47:43Z saulius 
;
_cod_original_sg_symbol_H-M 'C 2/c'
_cod_database_code 2226217
_cod_database_fobs_code 2226217

loop_
_symmetry_equiv_pos_as_xyz
'x, y, z'
'-x, y, -z+1/2'
'x+1/2, y+1/2, z'
'-x+1/2, y+1/2, -z+1/2'
'-x, -y, -z'
'x, -y, z-1/2'
'-x+1/2, -y+1/2, -z'
'x+1/2, -y+1/2, z-1/2'

loop_
_atom_site_type_symbol
_atom_site_label
_atom_site_fract_x
_atom_site_fract_y
_atom_site_fract_z
_atom_site_U_iso_or_equiv
_atom_site_adp_type
_atom_site_calc_flag
_atom_site_refinement_flags
_atom_site_occupancy
_atom_site_disorder_assembly
_atom_site_disorder_group
F F1A 0.244179(12) 0.5229(2) 0.33663(8) 0.02522(19) Uani d . 1 . .
O O1A 0.167883(13) 0.5447(2) 0.62122(9) 0.0198(2) Uani d . 1 . .
N N1A 0.180685(15) 0.9777(2) 0.55991(10) 0.0162(2) Uani d . 1 . .
N N2A 0.153498(15) 0.9743(3) 0.67129(11) 0.0175(2) Uani d . 1 . .
C C1A 0.209007(17) 0.6417(3) 0.56407(11) 0.0163(2) Uani d . 1 . .
H H1AA 0.2064 0.5746 0.6426 0.020 Uiso calc R 1 . .
C C2A 0.225076(17) 0.5295(3) 0.50863(12) 0.0180(2) Uani d . 1 . .
H H2AA 0.2332 0.3860 0.5486 0.022 Uiso calc R 1 . .
C C3A 0.228714(17) 0.6362(3) 0.39263(12) 0.0178(2) Uani d . 1 . .
C C4A 0.217243(18) 0.8517(3) 0.33077(11) 0.0184(2) Uani d . 1 . .
H H4AA 0.2203 0.9236 0.2539 0.022 Uiso calc R 1 . .
C C5A 0.200924(18) 0.9591(3) 0.38612(11) 0.0172(2) Uani d . 1 . .
H H5AA 0.1928 1.1008 0.3451 0.021 Uiso calc R 1 . .
C C6A 0.196784(16) 0.8543(3) 0.50280(10) 0.0142(2) Uani d . 1 . .
C C7A 0.167422(16) 0.8158(3) 0.61783(11) 0.0150(2) Uani d . 1 . .
C C8A 0.138631(16) 0.8455(3) 0.73842(11) 0.0154(2) Uani d . 1 . .
C C9A 0.143599(18) 0.6409(3) 0.83227(12) 0.0187(2) Uani d . 1 . .
H H9AA 0.1568 0.5838 0.8508 0.022 Uiso calc R 1 . .
C C10A 0.128905(18) 0.5208(3) 0.89873(12) 0.0207(3) Uani d . 1 . .
H H10A 0.1320 0.3818 0.9610 0.025 Uiso calc R 1 . .
C C11A 0.109514(19) 0.6143(3) 0.86946(12) 0.0209(3) Uani d . 1 . .
C C12A 0.104185(18) 0.8202(3) 0.77910(12) 0.0219(3) Uani d . 1 . .
H H12A 0.0910 0.8809 0.7630 0.026 Uiso calc R 1 . .
C C13A 0.118945(18) 0.9362(3) 0.71211(12) 0.0193(2) Uani d . 1 . .
H H13A 0.1157 1.0745 0.6497 0.023 Uiso calc R 1 . .
F F2A 0.095139(12) 0.4948(2) 0.93363(9) 0.0309(2) Uani d . 1 . .
F F1B 0.072613(12) 0.6424(2) 1.16351(8) 0.0289(2) Uani d . 1 . .
O O1B 0.0000 0.6661(3) 0.7500 0.0262(3) Uani d S 1 . .
N N1B 0.013863(16) 1.0982(3) 0.82126(11) 0.0193(2) Uani d . 1 . .
C C1B 0.024299(18) 0.7613(3) 0.99248(12) 0.0200(2) Uani d . 1 . .
H H1BA 0.0112 0.6961 0.9919 0.024 Uiso calc R 1 . .
C C2B 0.03907(2) 0.6455(3) 1.07851(12) 0.0213(3) Uani d . 1 . .
H H2BA 0.0362 0.4998 1.1343 0.026 Uiso calc R 1 . .
C C3B 0.058161(18) 0.7529(3) 1.07883(12) 0.0210(3) Uani d . 1 . .
C C4B 0.063141(18) 0.9679(3) 0.99790(12) 0.0212(3) Uani d . 1 . .
H H4BA 0.0761 1.0385 1.0018 0.025 Uiso calc R 1 . .
C C5B 0.048369(18) 1.0776(3) 0.91008(12) 0.0194(2) Uani d . 1 . .
H H5BA 0.0515 1.2200 0.8533 0.023 Uiso calc R 1 . .
C C6B 0.028914(17) 0.9741(3) 0.90722(12) 0.0170(2) Uani d . 1 . .
C C7B 0.0000 0.9380(4) 0.7500 0.0181(3) Uani d S 1 . .
H H1NA 0.1792(3) 1.157(5) 0.5567(17) 0.028(5) Uiso d . 1 . .
H H1NB 0.0136(3) 1.289(6) 0.8078(19) 0.043(6) Uiso d . 1 . .
H H2NA 0.1535(2) 1.160(4) 0.6624(16) 0.022(4) Uiso d . 1 . .

loop_
_atom_site_aniso_label
_atom_site_aniso_U_11
_atom_site_aniso_U_22
_atom_site_aniso_U_33
_atom_site_aniso_U_12
_atom_site_aniso_U_13
_atom_site_aniso_U_23
F1A 0.0210(3) 0.0251(5) 0.0312(4) 0.0051(3) 0.0105(3) -0.0019(4)
O1A 0.0215(4) 0.0090(4) 0.0302(5) -0.0003(3) 0.0084(3) -0.0003(4)
N1A 0.0180(4) 0.0082(5) 0.0231(5) 0.0010(4) 0.0059(4) 0.0014(4)
N2A 0.0184(4) 0.0094(5) 0.0258(5) 0.0014(4) 0.0076(4) 0.0010(4)
C1A 0.0170(5) 0.0144(6) 0.0175(5) 0.0004(4) 0.0018(4) 0.0011(4)
C2A 0.0159(5) 0.0147(6) 0.0232(6) 0.0025(4) 0.0015(4) 0.0012(5)
C3A 0.0148(5) 0.0171(6) 0.0220(5) 0.0005(4) 0.0040(4) -0.0041(5)
C4A 0.0195(5) 0.0187(6) 0.0174(5) -0.0004(5) 0.0046(4) 0.0001(5)
C5A 0.0183(5) 0.0151(6) 0.0181(5) 0.0007(5) 0.0021(4) 0.0006(4)
C6A 0.0150(4) 0.0106(5) 0.0170(5) -0.0005(4) 0.0017(4) -0.0015(4)
C7A 0.0153(4) 0.0119(5) 0.0178(5) 0.0006(4) 0.0015(4) -0.0001(4)
C8A 0.0157(4) 0.0114(5) 0.0195(5) -0.0011(4) 0.0039(4) -0.0013(4)
C9A 0.0178(5) 0.0176(6) 0.0205(5) -0.0003(5) 0.0016(4) 0.0011(5)
C10A 0.0212(5) 0.0207(7) 0.0205(6) 0.0006(5) 0.0039(4) 0.0035(5)
C11A 0.0201(5) 0.0200(6) 0.0239(6) -0.0038(5) 0.0078(4) -0.0015(5)
C12A 0.0161(5) 0.0215(7) 0.0286(6) 0.0010(5) 0.0044(4) 0.0005(5)
C13A 0.0174(5) 0.0168(6) 0.0238(6) 0.0019(5) 0.0030(4) 0.0020(5)
F2A 0.0247(4) 0.0319(5) 0.0384(5) -0.0037(4) 0.0150(3) 0.0060(4)
F1B 0.0284(4) 0.0301(5) 0.0263(4) 0.0062(4) -0.0060(3) 0.0031(4)
O1B 0.0302(7) 0.0107(6) 0.0351(7) 0.000 -0.0093(6) 0.000
N1B 0.0177(4) 0.0112(5) 0.0280(5) -0.0008(4) -0.0017(4) 0.0004(4)
C1B 0.0194(5) 0.0172(6) 0.0235(6) -0.0020(5) 0.0031(4) -0.0001(5)
C2B 0.0275(6) 0.0165(6) 0.0200(5) -0.0009(5) 0.0029(4) 0.0015(5)
C3B 0.0216(5) 0.0203(6) 0.0201(5) 0.0039(5) -0.0024(4) -0.0008(5)
C4B 0.0168(5) 0.0223(7) 0.0244(6) -0.0004(5) 0.0011(4) -0.0012(5)
C5B 0.0184(5) 0.0180(6) 0.0218(5) -0.0010(5) 0.0022(4) 0.0007(5)
C6B 0.0171(5) 0.0123(6) 0.0213(5) 0.0007(4) 0.0010(4) -0.0016(4)
C7B 0.0170(7) 0.0136(8) 0.0234(8) 0.000 0.0005(6) 0.000

loop_
_atom_type_symbol
_atom_type_description
_atom_type_scat_dispersion_real
_atom_type_scat_dispersion_imag
_atom_type_scat_source
C C 0.0033 0.0016 'International Tables Vol C Tables 4.2.6.8 and 6.1.1.4'
H H 0.0000 0.0000 'International Tables Vol C Tables 4.2.6.8 and 6.1.1.4'
N N 0.0061 0.0033 'International Tables Vol C Tables 4.2.6.8 and 6.1.1.4'
O O 0.0106 0.0060 'International Tables Vol C Tables 4.2.6.8 and 6.1.1.4'
F F 0.0171 0.0103 'International Tables Vol C Tables 4.2.6.8 and 6.1.1.4'

loop_
_geom_angle_atom_site_label_1
_geom_angle_atom_site_label_2
_geom_angle_atom_site_label_3
_geom_angle_site_symmetry_1
_geom_angle_site_symmetry_3
_geom_angle
_geom_angle_publ_flag
C7A N1A C6A . . 123.39(11) ?
C7A N1A H1NA . . 118.3(13) ?
C6A N1A H1NA . . 118.3(13) ?
C7A N2A C8A . . 123.17(11) ?
C7A N2A H2NA . . 118.4(11) ?
C8A N2A H2NA . . 118.4(11) ?
C2A C1A C6A . . 120.49(11) ?
C2A C1A H1AA . . 119.8 ?
C6A C1A H1AA . . 119.8 ?
C3A C2A C1A . . 118.30(11) ?
C3A C2A H2AA . . 120.8 ?
C1A C2A H2AA . . 120.8 ?
F1A C3A C4A . . 118.63(11) ?
F1A C3A C2A . . 118.60(11) ?
C4A C3A C2A . . 122.77(11) ?
C3A C4A C5A . . 118.48(11) ?
C3A C4A H4AA . . 120.8 ?
C5A C4A H4AA . . 120.8 ?
C6A C5A C4A . . 120.08(12) ?
C6A C5A H5AA . . 120.0 ?
C4A C5A H5AA . . 120.0 ?
C5A C6A C1A . . 119.84(11) ?
C5A C6A N1A . . 118.94(11) ?
C1A C6A N1A . . 121.14(10) ?
O1A C7A N2A . . 122.47(11) ?
O1A C7A N1A . . 122.79(11) ?
N2A C7A N1A . . 114.74(11) ?
C9A C8A C13A . . 120.06(11) ?
C9A C8A N2A . . 121.00(10) ?
C13A C8A N2A . . 118.90(11) ?
C8A C9A C10A . . 120.28(11) ?
C8A C9A H9AA . . 119.9 ?
C10A C9A H9AA . . 119.9 ?
C11A C10A C9A . . 118.08(12) ?
C11A C10A H10A . . 121.0 ?
C9A C10A H10A . . 121.0 ?
F2A C11A C12A . . 118.92(12) ?
F2A C11A C10A . . 118.03(12) ?
C12A C11A C10A . . 123.05(12) ?
C11A C12A C13A . . 118.42(12) ?
C11A C12A H12A . . 120.8 ?
C13A C12A H12A . . 120.8 ?
C12A C13A C8A . . 120.09(12) ?
C12A C13A H13A . . 120.0 ?
C8A C13A H13A . . 120.0 ?
C7B N1B C6B . . 123.66(12) ?
C7B N1B H1NB . . 116.0(14) ?
C6B N1B H1NB . . 120.2(14) ?
C2B C1B C6B . . 120.46(11) ?
C2B C1B H1BA . . 119.8 ?
C6B C1B H1BA . . 119.8 ?
C3B C2B C1B . . 118.17(13) ?
C3B C2B H2BA . . 120.9 ?
C1B C2B H2BA . . 120.9 ?
F1B C3B C4B . . 118.73(12) ?
F1B C3B C2B . . 118.40(13) ?
C4B C3B C2B . . 122.87(12) ?
C3B C4B C5B . . 118.59(12) ?
C3B C4B H4BA . . 120.7 ?
C5B C4B H4BA . . 120.7 ?
C4B C5B C6B . . 120.01(13) ?
C4B C5B H5BA . . 120.0 ?
C6B C5B H5BA . . 120.0 ?
C1B C6B C5B . . 119.87(12) ?
C1B C6B N1B . . 120.79(11) ?
C5B C6B N1B . . 119.26(12) ?
O1B C7B N1B . 2_556 122.63(9) ?
O1B C7B N1B . . 122.63(8) ?
N1B C7B N1B 2_556 . 114.74(17) ?

loop_
_geom_bond_atom_site_label_1
_geom_bond_atom_site_label_2
_geom_bond_site_symmetry_2
_geom_bond_distance
_geom_bond_publ_flag
F1A C3A . 1.3601(13) ?
O1A C7A . 1.2412(15) ?
N1A C7A . 1.3606(15) ?
N1A C6A . 1.4190(15) ?
N1A H1NA . 0.83(2) ?
N2A C7A . 1.3602(15) ?
N2A C8A . 1.4223(15) ?
N2A H2NA . 0.85(2) ?
C1A C2A . 1.3886(16) ?
C1A C6A . 1.3948(17) ?
C1A H1AA . 0.9300 ?
C2A C3A . 1.3805(18) ?
C2A H2AA . 0.9300 ?
C3A C4A . 1.3799(18) ?
C4A C5A . 1.3941(16) ?
C4A H4AA . 0.9300 ?
C5A C6A . 1.3937(16) ?
C5A H5AA . 0.9300 ?
C8A C9A . 1.3888(18) ?
C8A C13A . 1.3935(16) ?
C9A C10A . 1.3929(17) ?
C9A H9AA . 0.9300 ?
C10A C11A . 1.3824(18) ?
C10A H10A . 0.9300 ?
C11A F2A . 1.3611(14) ?
C11A C12A . 1.371(2) ?
C12A C13A . 1.3925(17) ?
C12A H12A . 0.9300 ?
C13A H13A . 0.9300 ?
F1B C3B . 1.3589(15) ?
O1B C7B . 1.244(2) ?
N1B C7B . 1.3593(15) ?
N1B C6B . 1.4173(16) ?
N1B H1NB . 0.88(3) ?
C1B C2B . 1.3902(18) ?
C1B C6B . 1.3921(18) ?
C1B H1BA . 0.9300 ?
C2B C3B . 1.3798(19) ?
C2B H2BA . 0.9300 ?
C3B C4B . 1.376(2) ?
C4B C5B . 1.3916(18) ?
C4B H4BA . 0.9300 ?
C5B C6B . 1.3942(17) ?
C5B H5BA . 0.9300 ?
C7B N1B 2_556 1.3593(15) ?

loop_
_geom_hbond_atom_site_label_D
_geom_hbond_atom_site_label_H
_geom_hbond_atom_site_label_A
_geom_hbond_site_symmetry_A
_geom_hbond_distance_DH
_geom_hbond_distance_HA
_geom_hbond_distance_DA
_geom_hbond_angle_DHA
_geom_hbond_publ_flag
N1A H1NA O1A 1_565 0.83(2) 2.08(2) 2.8331(13) 151.7(18) yes
N1B H1NB O1B 1_565 0.89(3) 2.02(3) 2.8392(18) 153.3(19) yes
N2A H2NA O1A 1_565 0.855(18) 2.080(17) 2.8547(16) 150.5(13) yes
